data_1563307
loop_
_publ_author_name
'Wang, Xiuli'
'Zhang, Jinxia'
'Liu, Guocheng'
'Lin, Hongyan'

_publ_section_title
;
 A series of Cd(II) complexes with \p--\p stacking and hydrogen bonding
 interactions: Structural diversities by varying the ligands
;
_journal_issue 2
_journal_name_full 'Journal of Solid State Chemistry'
_journal_page_first 280
_journal_page_last 288
_journal_paper_doi 10.1016/j.jssc.2010.11.016
_journal_volume 184
_journal_year 2011
_chemical_formula_sum 'C82 H58 Cd2 N16 O9 S4'
_chemical_formula_weight 1764.48
_space_group_IT_number 88
_space_group_name_Hall '-I 4ad'
_space_group_name_H-M_alt 'I 41/a :2'
_symmetry_cell_setting tetragonal
_symmetry_space_group_name_H-M 'I 41/a :2'
_atom_sites_solution_hydrogens geom
_atom_sites_solution_primary direct
_atom_sites_solution_secondary difmap
_audit_creation_method SHELXL-97
_cell_angle_alpha 90.000(5)
_cell_angle_beta 90.000(5)
_cell_angle_gamma 90.000(5)
_cell_formula_units_Z 8
_cell_length_a 20.587(5)
_cell_length_b 20.587(5)
_cell_length_c 34.824(5)
_cell_measurement_reflns_used 2169
_cell_measurement_temperature 293(2)
_cell_measurement_theta_max 21.1202
_cell_measurement_theta_min 2.2848
_cell_volume 14759(5)
_computing_cell_refinement 'Bruker SAINT'
_computing_data_collection 'Bruker APEX2'
_computing_data_reduction 'Bruker SAINT'
_computing_molecular_graphics 'Bruker SHELXTL'
_computing_publication_material 'Bruker SHELXTL'
_computing_structure_refinement 'SHELXL-97 (Sheldrick, 1997)'
_computing_structure_solution 'SHELXS-97 (Sheldrick, 1990)'
_diffrn_ambient_temperature 293(2)
_diffrn_measured_fraction_theta_full 1.000
_diffrn_measured_fraction_theta_max 1.000
_diffrn_measurement_device_type 'Bruker APEX-II CCD'
_diffrn_measurement_method '\f and \w scans'
_diffrn_radiation_monochromator graphite
_diffrn_radiation_source 'fine-focus sealed tube'
_diffrn_radiation_type MoK\a
_diffrn_radiation_wavelength 0.71069
_diffrn_reflns_av_R_equivalents 0.0742
_diffrn_reflns_av_sigmaI/netI 0.0408
_diffrn_reflns_limit_h_max 24
_diffrn_reflns_limit_h_min -24
_diffrn_reflns_limit_k_max 24
_diffrn_reflns_limit_k_min -24
_diffrn_reflns_limit_l_max 41
_diffrn_reflns_limit_l_min -41
_diffrn_reflns_number 52395
_diffrn_reflns_theta_full 25.05
_diffrn_reflns_theta_max 25.05
_diffrn_reflns_theta_min 1.15
_exptl_absorpt_coefficient_mu 0.763
_exptl_absorpt_correction_T_max 0.941
_exptl_absorpt_correction_T_min 0.913
_exptl_absorpt_correction_type empirical
_exptl_absorpt_process_details SADABS
_exptl_crystal_colour yellow
_exptl_crystal_density_diffrn 1.588
_exptl_crystal_density_method 'not measured'
_exptl_crystal_description block
_exptl_crystal_F_000 7152
_exptl_crystal_size_max 0.13
_exptl_crystal_size_mid 0.10
_exptl_crystal_size_min 0.08
_refine_diff_density_max 0.552
_refine_diff_density_min -0.584
_refine_diff_density_rms 0.087
_refine_ls_extinction_method none
_refine_ls_goodness_of_fit_ref 1.079
_refine_ls_hydrogen_treatment constr
_refine_ls_matrix_type full
_refine_ls_number_parameters 510
_refine_ls_number_reflns 6537
_refine_ls_number_restraints 0
_refine_ls_restrained_S_all 1.079
_refine_ls_R_factor_all 0.0664
_refine_ls_R_factor_gt 0.0340
_refine_ls_shift/su_max 0.001
_refine_ls_shift/su_mean 0.000
_refine_ls_structure_factor_coef Fsqd
_refine_ls_weighting_details 'calc w=1/[\s^2^(Fo^2^)+(0.0330P)^2^+52.5175P] where P=(Fo^2^+2Fc^2^)/3'
_refine_ls_weighting_scheme calc
_refine_ls_wR_factor_gt 0.0737
_refine_ls_wR_factor_ref 0.0949
_reflns_number_gt 4737
_reflns_number_total 6537
_reflns_threshold_expression >2sigma(I)
_cod_data_source_file JSSC-2011-184-280.cif
_cod_data_source_block compound7
_cod_depositor_comments
;
The following automatic conversions were performed:

data item '_symmetry_cell_setting' value 'Tetragonal' was changed to
'tetragonal' in accordance with the built-in table derived from the
CIF Core dictionary named 'cif_core.dic' version 2.4.5 last updated
on 2014-11-21.

Automatic conversion script
Id: cif_fix_values 8369 2020-08-20 11:38:08Z andrius 
;
_cod_original_sg_symbol_H-M I4(1)/a
_cod_database_code 1563307

loop_
_symmetry_equiv_pos_as_xyz
'x, y, z'
'-x, -y+1/2, z'
'-y+3/4, x+1/4, z+1/4'
'y+1/4, -x+1/4, z+1/4'
'x+1/2, y+1/2, z+1/2'
'-x+1/2, -y+1, z+1/2'
'-y+5/4, x+3/4, z+3/4'
'y+3/4, -x+3/4, z+3/4'
'-x, -y, -z'
'x, y-1/2, -z'
'y-3/4, -x-1/4, -z-1/4'
'-y-1/4, x-1/4, -z-1/4'
'-x+1/2, -y+1/2, -z+1/2'
'x+1/2, y, -z+1/2'
'y-1/4, -x+1/4, -z+1/4'
'-y+1/4, x+1/4, -z+1/4'

loop_
_atom_site_label
_atom_site_type_symbol
_atom_site_fract_x
_atom_site_fract_y
_atom_site_fract_z
_atom_site_U_iso_or_equiv
_atom_site_adp_type
_atom_site_occupancy
_atom_site_symmetry_multiplicity
_atom_site_calc_flag
_atom_site_refinement_flags
_atom_site_disorder_assembly
_atom_site_disorder_group
Cd1 Cd 0.707943(14) 0.002960(14) 0.194023(8) 0.02470(9) Uani 1 1 d . . .
O1 O 0.79294(13) 0.06766(14) 0.18768(9) 0.0366(7) Uani 1 1 d . . .
O1W O 0.88279(15) -0.16348(15) 0.18304(10) 0.0502(9) Uani 1 1 d . . .
H1WA H 0.8536 -0.1362 0.1892 0.060 Uiso 1 1 d R . .
H1WB H 0.8763 -0.2014 0.1919 0.060 Uiso 1 1 d R . .
O2 O 0.87058(14) 0.00998(14) 0.21619(9) 0.0421(8) Uani 1 1 d . . .
O2W O 0.5000 0.2500 0.04996(18) 0.105(2) Uani 1 2 d S . .
H2WA H 0.4992 0.2856 0.0376 0.126 Uiso 1 1 d R . .
O3 O 0.78257(13) -0.08007(13) 0.20458(7) 0.0285(6) Uani 1 1 d . . .
H3B H 0.8108 -0.0535 0.2130 0.034 Uiso 1 1 d R . .
N1 N 0.63364(16) 0.06944(16) 0.16204(9) 0.0267(8) Uani 1 1 d . . .
N2 N 0.69939(15) -0.03266(16) 0.13088(9) 0.0252(7) Uani 1 1 d . . .
N3 N 0.61477(16) -0.05091(15) 0.21707(9) 0.0259(8) Uani 1 1 d . . .
N4 N 0.68955(16) 0.03183(16) 0.25844(9) 0.0266(8) Uani 1 1 d . . .
N5 N 0.53937(15) 0.10716(16) 0.03374(9) 0.0271(8) Uani 1 1 d . . .
N6 N 0.59667(15) 0.02266(16) 0.00803(9) 0.0255(7) Uani 1 1 d . . .
H6A H 0.6114 -0.0046 -0.0085 0.031 Uiso 1 1 calc R . .
N7 N 0.55499(16) -0.02336(16) 0.37054(9) 0.0273(8) Uani 1 1 d . . .
N8 N 0.48926(16) -0.08666(16) 0.33556(9) 0.0272(8) Uani 1 1 d . . .
H8B H 0.4571 -0.1233 0.3306 0.033 Uiso 1 1 d R . .
C1 C 0.6008(2) 0.1175(2) 0.17833(12) 0.0305(10) Uani 1 1 d . . .
H1A H 0.6067 0.1252 0.2044 0.037 Uiso 1 1 calc R . .
C2 C 0.5581(2) 0.1569(2) 0.15806(12) 0.0346(10) Uani 1 1 d . . .
H2A H 0.5357 0.1901 0.1704 0.042 Uiso 1 1 calc R . .
C3 C 0.5496(2) 0.1463(2) 0.11963(12) 0.0308(10) Uani 1 1 d . . .
H3C H 0.5219 0.1729 0.1056 0.037 Uiso 1 1 calc R . .
C4 C 0.58248(18) 0.09529(19) 0.10147(11) 0.0240(9) Uani 1 1 d . . .
C5 C 0.57714(18) 0.07890(19) 0.06165(11) 0.0248(9) Uani 1 1 d . . .
C6 C 0.61123(18) 0.02697(19) 0.04608(10) 0.0224(8) Uani 1 1 d . . .
C7 C 0.65304(18) -0.01309(19) 0.06843(11) 0.0242(9) Uani 1 1 d . . .
C8 C 0.6862(2) -0.0677(2) 0.05433(12) 0.0310(10) Uani 1 1 d . . .
H8A H 0.6814 -0.0801 0.0288 0.037 Uiso 1 1 calc R . .
C9 C 0.7257(2) -0.1025(2) 0.07846(12) 0.0346(10) Uani 1 1 d . . .
H9A H 0.7482 -0.1387 0.0695 0.042 Uiso 1 1 calc R . .
C10 C 0.7314(2) -0.0829(2) 0.11631(12) 0.0330(10) Uani 1 1 d . . .
H10A H 0.7591 -0.1061 0.1324 0.040 Uiso 1 1 calc R . .
C11 C 0.62488(18) 0.05729(19) 0.12414(11) 0.0238(9) Uani 1 1 d . . .
C12 C 0.66001(18) 0.00273(18) 0.10745(11) 0.0233(8) Uani 1 1 d . . .
C13 C 0.55397(18) 0.07079(19) 0.00242(11) 0.0255(9) Uani 1 1 d . . .
C14 C 0.52685(18) 0.08381(19) -0.03538(11) 0.0256(9) Uani 1 1 d . . .
C15 C 0.53388(19) 0.0477(2) -0.06858(11) 0.0261(9) Uani 1 1 d . . .
H15A H 0.5564 0.0087 -0.0700 0.031 Uiso 1 1 calc R . .
C16 C 0.5026(2) 0.0775(2) -0.10023(12) 0.0362(11) Uani 1 1 d . . .
H16A H 0.5028 0.0601 -0.1249 0.043 Uiso 1 1 calc R . .
C17 C 0.4726(2) 0.1336(2) -0.09104(13) 0.0424(12) Uani 1 1 d . . .
H17A H 0.4498 0.1592 -0.1084 0.051 Uiso 1 1 calc R . .
C18 C 0.5764(2) -0.0861(2) 0.19521(11) 0.0324(10) Uani 1 1 d . . .
H18A H 0.5881 -0.0929 0.1697 0.039 Uiso 1 1 calc R . .
C19 C 0.5191(2) -0.1136(2) 0.20865(13) 0.0421(12) Uani 1 1 d . . .
H19A H 0.4922 -0.1367 0.1921 0.050 Uiso 1 1 calc R . .
C20 C 0.5025(2) -0.1066(2) 0.24637(12) 0.0351(11) Uani 1 1 d . . .
H20A H 0.4647 -0.1253 0.2558 0.042 Uiso 1 1 calc R . .
C21 C 0.54306(18) -0.07095(19) 0.27053(11) 0.0244(9) Uani 1 1 d . . .
C22 C 0.53428(18) -0.06123(18) 0.31067(11) 0.0248(9) Uani 1 1 d . . .
C23 C 0.57408(19) -0.02227(19) 0.33278(11) 0.0242(9) Uani 1 1 d . . .
C24 C 0.62765(18) 0.01155(18) 0.31613(11) 0.0228(8) Uani 1 1 d . . .
C25 C 0.6684(2) 0.0536(2) 0.33658(12) 0.0307(10) Uani 1 1 d . . .
H25A H 0.6620 0.0609 0.3627 0.037 Uiso 1 1 calc R . .
C26 C 0.7178(2) 0.0837(2) 0.31742(12) 0.0370(11) Uani 1 1 d . . .
H26A H 0.7454 0.1120 0.3304 0.044 Uiso 1 1 calc R . .
C27 C 0.7269(2) 0.0721(2) 0.27859(12) 0.0354(10) Uani 1 1 d . . .
H27A H 0.7606 0.0934 0.2660 0.043 Uiso 1 1 calc R . .
C28 C 0.59846(18) -0.04102(18) 0.25422(11) 0.0225(8) Uani 1 1 d . . .
C29 C 0.63968(18) 0.00163(18) 0.27683(11) 0.0229(8) Uani 1 1 d . . .
C30 C 0.50461(19) -0.0628(2) 0.37102(11) 0.0272(9) Uani 1 1 d . . .
C31 C 0.4716(2) -0.0822(2) 0.40608(12) 0.0308(10) Uani 1 1 d . . .
C32 C 0.4212(2) -0.12807(19) 0.41073(11) 0.0282(9) Uani 1 1 d . . .
H32A H 0.3997 -0.1495 0.3910 0.034 Uiso 1 1 calc R . .
C33 C 0.4086(2) -0.1360(2) 0.45075(14) 0.0468(13) Uani 1 1 d . . .
H33A H 0.3773 -0.1645 0.4602 0.056 Uiso 1 1 calc R . .
C34 C 0.4457(2) -0.0990(3) 0.47370(14) 0.0516(14) Uani 1 1 d . . .
H34A H 0.4426 -0.0992 0.5003 0.062 Uiso 1 1 calc R . .
C35 C 0.89694(19) 0.11364(19) 0.19071(11) 0.0257(9) Uani 1 1 d . . .
C36 C 0.8742(2) 0.17051(19) 0.17405(11) 0.0285(9) Uani 1 1 d . . .
H36A H 0.8315 0.1730 0.1654 0.034 Uiso 1 1 calc R . .
C37 C 0.9149(2) 0.2235(2) 0.17024(11) 0.0292(9) Uani 1 1 d . . .
H37A H 0.8992 0.2615 0.1592 0.035 Uiso 1 1 calc R . .
C38 C 0.9788(2) 0.22069(19) 0.18263(12) 0.0294(9) Uani 1 1 d . . .
C39 C 1.0020(2) 0.1625(2) 0.19738(13) 0.0356(11) Uani 1 1 d . . .
H39A H 1.0454 0.1590 0.2045 0.043 Uiso 1 1 calc R . .
C40 C 0.9610(2) 0.1097(2) 0.20165(13) 0.0327(10) Uani 1 1 d . . .
H40A H 0.9769 0.0712 0.2120 0.039 Uiso 1 1 calc R . .
C41 C 0.85081(19) 0.0584(2) 0.19867(11) 0.0264(9) Uani 1 1 d . . .
S1 S 0.48157(7) 0.15186(6) -0.04361(4) 0.0484(3) Uani 1 1 d . . .
S2 S 0.49883(6) -0.05210(7) 0.44892(3) 0.0466(3) Uani 1 1 d . . .

loop_
_atom_site_aniso_label
_atom_site_aniso_U_11
_atom_site_aniso_U_22
_atom_site_aniso_U_33
_atom_site_aniso_U_23
_atom_site_aniso_U_13
_atom_site_aniso_U_12
Cd1 0.02342(16) 0.02980(18) 0.02088(15) 0.00342(12) -0.00150(12) -0.00713(13)
O1 0.0259(16) 0.0363(17) 0.0475(19) 0.0128(14) -0.0043(14) -0.0124(13)
O1W 0.0434(19) 0.0284(17) 0.079(3) -0.0044(17) 0.0242(18) -0.0058(15)
O2 0.0350(18) 0.0317(17) 0.060(2) 0.0166(16) -0.0088(15) -0.0108(14)
O2W 0.179(8) 0.062(4) 0.075(5) 0.000 0.000 0.011(5)
O3 0.0303(16) 0.0269(15) 0.0285(15) 0.0035(12) -0.0021(12) -0.0068(12)
N1 0.0282(19) 0.0292(19) 0.0229(18) 0.0028(15) -0.0016(15) -0.0058(15)
N2 0.0260(18) 0.0271(19) 0.0224(18) 0.0048(14) 0.0008(14) -0.0010(15)
N3 0.0279(18) 0.0263(18) 0.0235(18) 0.0028(15) -0.0016(15) -0.0070(15)
N4 0.0265(18) 0.0291(19) 0.0240(18) -0.0003(15) -0.0016(15) -0.0064(15)
N5 0.0244(18) 0.0330(19) 0.0240(18) -0.0008(15) -0.0023(14) 0.0061(15)
N6 0.0273(18) 0.0302(19) 0.0190(17) -0.0011(14) 0.0010(14) 0.0063(15)
N7 0.0273(19) 0.0278(19) 0.0268(18) -0.0022(15) 0.0024(15) 0.0000(15)
N8 0.0269(18) 0.0307(19) 0.0239(18) -0.0001(15) 0.0025(15) -0.0073(15)
C1 0.037(2) 0.035(2) 0.020(2) -0.0033(18) -0.0005(18) -0.002(2)
C2 0.038(3) 0.033(2) 0.033(2) -0.008(2) -0.001(2) 0.003(2)
C3 0.029(2) 0.032(2) 0.032(2) -0.0007(19) -0.0027(19) 0.0054(19)
C4 0.022(2) 0.027(2) 0.023(2) 0.0015(17) 0.0014(17) -0.0037(17)
C5 0.023(2) 0.027(2) 0.025(2) 0.0001(17) 0.0002(17) -0.0005(17)
C6 0.020(2) 0.028(2) 0.018(2) 0.0017(16) 0.0016(16) 0.0005(17)
C7 0.025(2) 0.027(2) 0.021(2) 0.0042(17) -0.0010(17) -0.0008(17)
C8 0.037(2) 0.036(2) 0.020(2) -0.0001(18) 0.0025(18) 0.005(2)
C9 0.041(3) 0.035(2) 0.028(2) 0.0049(19) 0.002(2) 0.011(2)
C10 0.035(3) 0.033(2) 0.030(2) 0.008(2) -0.0046(19) 0.009(2)
C11 0.023(2) 0.027(2) 0.021(2) 0.0028(17) 0.0018(16) -0.0077(17)
C12 0.021(2) 0.026(2) 0.023(2) 0.0045(17) -0.0002(16) -0.0026(16)
C13 0.023(2) 0.032(2) 0.022(2) 0.0026(17) 0.0021(16) 0.0031(17)
C14 0.021(2) 0.031(2) 0.025(2) 0.0057(18) 0.0000(17) 0.0063(17)
C15 0.026(2) 0.030(2) 0.022(2) 0.0001(17) -0.0025(17) 0.0100(18)
C16 0.036(3) 0.050(3) 0.022(2) -0.002(2) -0.0016(19) 0.008(2)
C17 0.046(3) 0.050(3) 0.031(2) 0.008(2) -0.009(2) 0.019(2)
C18 0.040(3) 0.039(2) 0.018(2) 0.0016(19) -0.0014(19) -0.016(2)
C19 0.046(3) 0.051(3) 0.029(2) 0.001(2) -0.006(2) -0.027(2)
C20 0.033(2) 0.045(3) 0.027(2) 0.005(2) -0.0036(19) -0.018(2)
C21 0.024(2) 0.026(2) 0.023(2) 0.0043(17) -0.0020(17) -0.0035(17)
C22 0.022(2) 0.024(2) 0.028(2) 0.0016(17) 0.0027(17) -0.0005(17)
C23 0.026(2) 0.025(2) 0.022(2) 0.0001(17) 0.0011(17) 0.0024(17)
C24 0.021(2) 0.025(2) 0.022(2) 0.0004(16) -0.0031(16) 0.0010(16)
C25 0.031(2) 0.036(2) 0.025(2) -0.0071(19) 0.0003(18) -0.0020(19)
C26 0.035(3) 0.042(3) 0.034(3) -0.010(2) -0.003(2) -0.015(2)
C27 0.032(2) 0.043(3) 0.031(2) -0.003(2) 0.000(2) -0.016(2)
C28 0.022(2) 0.024(2) 0.022(2) 0.0035(16) -0.0034(16) -0.0015(16)
C29 0.022(2) 0.025(2) 0.022(2) 0.0015(16) -0.0008(16) -0.0009(16)
C30 0.029(2) 0.032(2) 0.021(2) -0.0010(17) 0.0027(17) 0.0038(19)
C31 0.035(2) 0.029(2) 0.029(2) -0.0008(18) 0.0023(19) 0.0075(19)
C32 0.033(2) 0.026(2) 0.026(2) 0.0034(17) 0.0118(18) 0.0059(18)
C33 0.045(3) 0.048(3) 0.048(3) 0.010(2) 0.015(2) 0.000(2)
C34 0.053(3) 0.071(4) 0.031(3) 0.010(3) 0.021(2) 0.018(3)
C35 0.025(2) 0.027(2) 0.026(2) -0.0057(17) 0.0021(17) -0.0064(17)
C36 0.026(2) 0.029(2) 0.030(2) -0.0001(18) -0.0015(18) -0.0046(18)
C37 0.031(2) 0.025(2) 0.032(2) 0.0035(18) -0.0017(19) -0.0049(18)
C38 0.029(2) 0.025(2) 0.034(2) -0.0038(18) 0.0024(19) -0.0062(18)
C39 0.021(2) 0.032(2) 0.054(3) 0.001(2) -0.002(2) -0.0034(18)
C40 0.028(2) 0.023(2) 0.048(3) 0.0011(19) 0.001(2) -0.0023(18)
C41 0.026(2) 0.032(2) 0.021(2) -0.0025(18) 0.0025(17) -0.0057(18)
S1 0.0585(8) 0.0505(8) 0.0361(7) -0.0061(6) -0.0136(6) 0.0315(6)
S2 0.0467(7) 0.0617(8) 0.0314(6) -0.0023(6) 0.0058(5) 0.0024(6)

loop_
_atom_type_symbol
_atom_type_description
_atom_type_scat_dispersion_real
_atom_type_scat_dispersion_imag
_atom_type_scat_source
C C 0.0033 0.0016 'International Tables Vol C Tables 4.2.6.8 and 6.1.1.4'
H H 0.0000 0.0000 'International Tables Vol C Tables 4.2.6.8 and 6.1.1.4'
N N 0.0061 0.0033 'International Tables Vol C Tables 4.2.6.8 and 6.1.1.4'
O O 0.0106 0.0060 'International Tables Vol C Tables 4.2.6.8 and 6.1.1.4'
S S 0.1246 0.1234 'International Tables Vol C Tables 4.2.6.8 and 6.1.1.4'
Cd Cd -0.8075 1.2024 'International Tables Vol C Tables 4.2.6.8 and 6.1.1.4'

loop_
_geom_angle_atom_site_label_1
_geom_angle_atom_site_label_2
_geom_angle_atom_site_label_3
_geom_angle
_geom_angle_site_symmetry_1
_geom_angle_site_symmetry_3
O1 Cd1 N2 98.95(11) . .
O1 Cd1 O3 86.32(10) . .
N2 Cd1 O3 88.16(10) . .
O1 Cd1 N1 96.76(11) . .
N2 Cd1 N1 71.59(11) . .
O3 Cd1 N1 159.74(10) . .
O1 Cd1 N4 94.04(11) . .
N2 Cd1 N4 165.92(11) . .
O3 Cd1 N4 98.11(10) . .
N1 Cd1 N4 101.62(12) . .
O1 Cd1 N3 164.17(11) . .
N2 Cd1 N3 96.43(11) . .
O3 Cd1 N3 97.92(10) . .
N1 Cd1 N3 84.55(11) . .
N4 Cd1 N3 70.30(11) . .
C41 O1 Cd1 128.6(3) . .
H1WA O1W H1WB 113.8 . .
Cd1 O3 H3B 91.9 . .
C1 N1 C11 119.1(3) . .
C1 N1 Cd1 124.6(3) . .
C11 N1 Cd1 116.3(3) . .
C10 N2 C12 118.9(3) . .
C10 N2 Cd1 124.7(3) . .
C12 N2 Cd1 116.3(2) . .
C18 N3 C28 119.2(3) . .
C18 N3 Cd1 123.4(3) . .
C28 N3 Cd1 117.2(2) . .
C27 N4 C29 118.2(3) . .
C27 N4 Cd1 124.6(3) . .
C29 N4 Cd1 117.1(2) . .
C13 N5 C5 102.1(3) . .
C13 N6 C6 103.8(3) . .
C13 N6 H6A 128.1 . .
C6 N6 H6A 128.1 . .
C30 N7 C23 104.3(3) . .
C30 N8 C22 106.1(3) . .
C30 N8 H8B 124.8 . .
C22 N8 H8B 127.9 . .
N1 C1 C2 122.8(4) . .
N1 C1 H1A 118.6 . .
C2 C1 H1A 118.6 . .
C3 C2 C1 119.0(4) . .
C3 C2 H2A 120.5 . .
C1 C2 H2A 120.5 . .
C2 C3 C4 120.0(4) . .
C2 C3 H3C 120.0 . .
C4 C3 H3C 120.0 . .
C3 C4 C11 117.5(4) . .
C3 C4 C5 125.2(4) . .
C11 C4 C5 117.3(3) . .
N5 C5 C6 109.6(3) . .
N5 C5 C4 129.0(4) . .
C6 C5 C4 121.4(4) . .
N6 C6 C5 108.6(3) . .
N6 C6 C7 128.9(4) . .
C5 C6 C7 122.5(3) . .
C8 C7 C12 118.3(3) . .
C8 C7 C6 124.5(4) . .
C12 C7 C6 117.1(4) . .
C9 C8 C7 119.5(4) . .
C9 C8 H8A 120.2 . .
C7 C8 H8A 120.2 . .
C8 C9 C10 118.8(4) . .
C8 C9 H9A 120.6 . .
C10 C9 H9A 120.6 . .
N2 C10 C9 123.3(4) . .
N2 C10 H10A 118.4 . .
C9 C10 H10A 118.4 . .
N1 C11 C4 121.6(4) . .
N1 C11 C12 117.7(3) . .
C4 C11 C12 120.7(3) . .
N2 C12 C7 121.1(4) . .
N2 C12 C11 118.0(3) . .
C7 C12 C11 120.9(3) . .
N6 C13 N5 115.9(3) . .
N6 C13 C14 121.4(3) . .
N5 C13 C14 122.7(3) . .
C15 C14 C13 128.2(4) . .
C15 C14 S1 111.0(3) . .
C13 C14 S1 120.8(3) . .
C14 C15 C16 111.8(4) . .
C14 C15 H15A 124.1 . .
C16 C15 H15A 124.1 . .
C17 C16 C15 113.2(4) . .
C17 C16 H16A 123.4 . .
C15 C16 H16A 123.4 . .
C16 C17 S1 111.7(3) . .
C16 C17 H17A 124.2 . .
S1 C17 H17A 124.2 . .
N3 C18 C19 122.7(4) . .
N3 C18 H18A 118.7 . .
C19 C18 H18A 118.7 . .
C20 C19 C18 119.5(4) . .
C20 C19 H19A 120.2 . .
C18 C19 H19A 120.2 . .
C19 C20 C21 119.2(4) . .
C19 C20 H20A 120.4 . .
C21 C20 H20A 120.4 . .
C20 C21 C28 118.0(4) . .
C20 C21 C22 126.2(4) . .
C28 C21 C22 115.8(3) . .
N8 C22 C23 105.7(3) . .
N8 C22 C21 130.7(4) . .
C23 C22 C21 123.6(3) . .
N7 C23 C22 110.8(3) . .
N7 C23 C24 128.2(4) . .
C22 C23 C24 121.0(3) . .
C25 C24 C29 118.6(4) . .
C25 C24 C23 123.9(4) . .
C29 C24 C23 117.4(3) . .
C26 C25 C24 118.6(4) . .
C26 C25 H25A 120.7 . .
C24 C25 H25A 120.7 . .
C25 C26 C27 119.9(4) . .
C25 C26 H26A 120.0 . .
C27 C26 H26A 120.0 . .
N4 C27 C26 123.0(4) . .
N4 C27 H27A 118.5 . .
C26 C27 H27A 118.5 . .
N3 C28 C21 121.2(3) . .
N3 C28 C29 117.7(3) . .
C21 C28 C29 121.1(3) . .
N4 C29 C24 121.7(3) . .
N4 C29 C28 117.5(3) . .
C24 C29 C28 120.8(3) . .
N7 C30 N8 113.1(3) . .
N7 C30 C31 123.2(4) . .
N8 C30 C31 123.5(4) . .
C32 C31 C30 128.6(4) . .
C32 C31 S2 112.5(3) . .
C30 C31 S2 118.7(3) . .
C31 C32 C33 108.8(4) . .
C31 C32 H32A 125.6 . .
C33 C32 H32A 125.6 . .
C34 C33 C32 114.4(4) . .
C34 C33 H33A 122.8 . .
C32 C33 H33A 122.8 . .
C33 C34 S2 112.8(4) . .
C33 C34 H34A 123.6 . .
S2 C34 H34A 123.6 . .
C40 C35 C36 119.3(4) . .
C40 C35 C41 120.6(4) . .
C36 C35 C41 120.0(4) . .
C37 C36 C35 120.1(4) . .
C37 C36 H36A 120.0 . .
C35 C36 H36A 120.0 . .
C36 C37 C38 120.9(4) . .
C36 C37 H37A 119.6 . .
C38 C37 H37A 119.6 . .
C37 C38 C39 118.6(4) . .
C37 C38 C38 121.5(4) . 2_755
C39 C38 C38 119.9(4) . 2_755
C40 C39 C38 120.5(4) . .
C40 C39 H39A 119.8 . .
C38 C39 H39A 119.8 . .
C35 C40 C39 120.6(4) . .
C35 C40 H40A 119.7 . .
C39 C40 H40A 119.7 . .
O2 C41 O1 125.5(4) . .
O2 C41 C35 119.4(4) . .
O1 C41 C35 115.0(4) . .
C17 S1 C14 92.3(2) . .
C34 S2 C31 91.5(2) . .

loop_
_geom_bond_atom_site_label_1
_geom_bond_atom_site_label_2
_geom_bond_distance
_geom_bond_site_symmetry_2
Cd1 O1 2.210(3) .
Cd1 N2 2.324(3) .
Cd1 O3 2.327(3) .
Cd1 N1 2.335(3) .
Cd1 N4 2.351(3) .
Cd1 N3 2.357(3) .
O1 C41 1.266(5) .
O1W H1WA 0.8500 .
O1W H1WB 0.8500 .
O2 C41 1.237(5) .
O2W H2WA 0.8501 .
O3 H3B 0.8500 .
N1 C1 1.326(5) .
N1 C11 1.356(5) .
N2 C10 1.328(5) .
N2 C12 1.362(5) .
N3 C18 1.315(5) .
N3 C28 1.352(5) .
N4 C27 1.330(5) .
N4 C29 1.361(5) .
N5 C13 1.357(5) .
N5 C5 1.374(5) .
N6 C13 1.339(5) .
N6 C6 1.361(5) .
N6 H6A 0.8600 .
N7 C30 1.317(5) .
N7 C23 1.373(5) .
N8 C30 1.366(5) .
N8 C22 1.373(5) .
N8 H8B 1.0184 .
C1 C2 1.389(6) .
C1 H1A 0.9300 .
C2 C3 1.367(6) .
C2 H2A 0.9300 .
C3 C4 1.400(5) .
C3 H3C 0.9300 .
C4 C11 1.413(5) .
C4 C5 1.431(5) .
C5 C6 1.389(5) .
C6 C7 1.424(5) .
C7 C8 1.403(5) .
C7 C12 1.405(5) .
C8 C9 1.372(6) .
C8 H8A 0.9300 .
C9 C10 1.384(6) .
C9 H9A 0.9300 .
C10 H10A 0.9300 .
C11 C12 1.457(5) .
C13 C14 1.455(5) .
C14 C15 1.382(5) .
C14 S1 1.707(4) .
C15 C16 1.416(5) .
C15 H15A 0.9300 .
C16 C17 1.349(6) .
C16 H16A 0.9300 .
C17 S1 1.704(5) .
C17 H17A 0.9300 .
C18 C19 1.391(6) .
C18 H18A 0.9300 .
C19 C20 1.365(6) .
C19 H19A 0.9300 .
C20 C21 1.394(5) .
C20 H20A 0.9300 .
C21 C28 1.415(5) .
C21 C22 1.424(5) .
C22 C23 1.381(5) .
C23 C24 1.427(5) .
C24 C25 1.401(5) .
C24 C29 1.406(5) .
C25 C26 1.364(6) .
C25 H25A 0.9300 .
C26 C27 1.386(6) .
C26 H26A 0.9300 .
C27 H27A 0.9300 .
C28 C29 1.453(5) .
C30 C31 1.453(5) .
C31 C32 1.413(6) .
C31 S2 1.710(4) .
C32 C33 1.427(6) .
C32 H32A 0.9300 .
C33 C34 1.342(7) .
C33 H33A 0.9300 .
C34 S2 1.695(5) .
C34 H34A 0.9300 .
C35 C40 1.376(6) .
C35 C36 1.388(6) .
C35 C41 1.508(5) .
C36 C37 1.382(5) .
C36 H36A 0.9300 .
C37 C38 1.387(6) .
C37 H37A 0.9300 .
C38 C39 1.387(6) .
C38 C38 1.489(8) 2_755
C39 C40 1.385(6) .
C39 H39A 0.9300 .
C40 H40A 0.9300 .
